data_7224487
loop_
_publ_author_name
'Aulakh, Darpandeep'
'Nicoletta, Anthony P.'
'Varghese, Juby R.'
'Wriedt, Mario'

_publ_section_title
;
 The structural diversity and properties of nine new viologen based
 zwitterionic metal--organic frameworks
;
_journal_issue 12
_journal_name_full CrystEngComm
_journal_page_first 2189
_journal_paper_doi 10.1039/C6CE00284F
_journal_volume 18
_journal_year 2016
_chemical_formula_moiety 'C180 H204 Br2 N12 Ni4 O81'
_chemical_formula_sum 'C180 H204 Br2 N12 Ni4 O81'
_chemical_formula_weight 4226.20
_chemical_name_systematic
;
 ?
;
_space_group_crystal_system trigonal
_space_group_IT_number 148
_space_group_name_Hall '-R 3'
_space_group_name_H-M_alt 'R -3 :H'
_symmetry_space_group_name_Hall '-R 3'
_symmetry_space_group_name_H-M 'R -3 :H'
_atom_sites_solution_hydrogens mixed
_audit_creation_method SHELXL-2013
_audit_update_record
;
2015-12-07 deposited with the CCDC.
2016-02-25 downloaded from the CCDC.
;
_cell_angle_alpha 90
_cell_angle_beta 90
_cell_angle_gamma 120
_cell_formula_units_Z 6
_cell_length_a 35.0383(17)
_cell_length_b 35.0383(17)
_cell_length_c 27.5617(12)
_cell_measurement_reflns_used 81866
_cell_measurement_temperature 170(2)
_cell_measurement_theta_max 28.286
_cell_measurement_theta_min 1.923
_cell_volume 29304(2)
_computing_cell_refinement 'APEX2 (Bruker, 2013)'
_computing_data_collection 'APEX2 (Bruker, 2013)'
_computing_data_reduction 'APEX2 (Bruker, 2013)'
_computing_structure_refinement 'SHELXL-2014/6 (Sheldrick, 2014)'
_computing_structure_solution 'SHELXT-2014/6 (Sheldrick, 2014)'
_diffrn_ambient_temperature 170(2)
_diffrn_measured_fraction_theta_full 0.999
_diffrn_measured_fraction_theta_max 0.999
_diffrn_measurement_device_type 'Bruker APEX II CCD area detector'
_diffrn_measurement_method 'omega scans'
_diffrn_radiation_type MoK\a
_diffrn_radiation_wavelength 0.71073
_diffrn_reflns_av_R_equivalents 0.0598
_diffrn_reflns_av_unetI/netI 0.0527
_diffrn_reflns_Laue_measured_fraction_full 0.999
_diffrn_reflns_Laue_measured_fraction_max 0.999
_diffrn_reflns_limit_h_max 46
_diffrn_reflns_limit_h_min -46
_diffrn_reflns_limit_k_max 46
_diffrn_reflns_limit_k_min -42
_diffrn_reflns_limit_l_max 36
_diffrn_reflns_limit_l_min -36
_diffrn_reflns_number 81866
_diffrn_reflns_point_group_measured_fraction_full 0.999
_diffrn_reflns_point_group_measured_fraction_max 0.999
_diffrn_reflns_theta_full 25.242
_diffrn_reflns_theta_max 28.286
_diffrn_reflns_theta_min 1.923
_diffrn_source 'fine-focus sealed tube'
_exptl_absorpt_coefficient_mu 0.887
_exptl_absorpt_correction_T_max 0.885
_exptl_absorpt_correction_T_min 0.853
_exptl_absorpt_correction_type multi-scan
_exptl_absorpt_process_details 'SADABS (Sheldrick 2014)'
_exptl_crystal_colour green
_exptl_crystal_density_diffrn 1.437
_exptl_crystal_description block
_exptl_crystal_F_000 13188
_exptl_crystal_size_max 0.20
_exptl_crystal_size_mid 0.15
_exptl_crystal_size_min 0.14
_refine_diff_density_max 1.962
_refine_diff_density_min -0.945
_refine_diff_density_rms 0.092
_refine_ls_extinction_method none
_refine_ls_goodness_of_fit_ref 1.033
_refine_ls_hydrogen_treatment constr
_refine_ls_matrix_type full
_refine_ls_number_parameters 853
_refine_ls_number_reflns 16175
_refine_ls_number_restraints 0
_refine_ls_restrained_S_all 1.033
_refine_ls_R_factor_all 0.1001
_refine_ls_R_factor_gt 0.0645
_refine_ls_shift/su_max 0.001
_refine_ls_shift/su_mean 0.000
_refine_ls_structure_factor_coef Fsqd
_refine_ls_weighting_details 'w=1/[\s^2^(Fo^2^)+(0.0983P)^2^+117.1401P] where P=(Fo^2^+2Fc^2^)/3'
_refine_ls_weighting_scheme calc
_refine_ls_wR_factor_gt 0.1729
_refine_ls_wR_factor_ref 0.1942
_reflns_Friedel_coverage 0.000
_reflns_number_gt 11058
_reflns_number_total 16175
_reflns_threshold_expression 'I > 2\s(I)'
_cod_data_source_file c6ce00284f2.cif
_cod_data_source_block an115
_cod_depositor_comments 'Adding full bibliography for 7224483--7224492.cif.'
_cod_original_cell_volume 29304(3)
_cod_database_code 7224487
_shelx_space_group_comment
;
The symmetry employed for this shelxl refinement is uniquely defined
by the following loop, which should always be used as a source of
symmetry information in preference to the above space-group names.
They are only intended as comments.
;
_shelxl_version_number 2013-3

loop_
_space_group_symop_operation_xyz
'x, y, z'
'-y, x-y, z'
'-x+y, -x, z'
'x+2/3, y+1/3, z+1/3'
'-y+2/3, x-y+1/3, z+1/3'
'-x+y+2/3, -x+1/3, z+1/3'
'x+1/3, y+2/3, z+2/3'
'-y+1/3, x-y+2/3, z+2/3'
'-x+y+1/3, -x+2/3, z+2/3'
'-x, -y, -z'
'y, -x+y, -z'
'x-y, x, -z'
'-x+2/3, -y+1/3, -z+1/3'
'y+2/3, -x+y+1/3, -z+1/3'
'x-y+2/3, x+1/3, -z+1/3'
'-x+1/3, -y+2/3, -z+2/3'
'y+1/3, -x+y+2/3, -z+2/3'
'x-y+1/3, x+2/3, -z+2/3'

loop_
_atom_site_label
_atom_site_type_symbol
_atom_site_fract_x
_atom_site_fract_y
_atom_site_fract_z
_atom_site_U_iso_or_equiv
_atom_site_adp_type
_atom_site_occupancy
_atom_site_site_symmetry_order
_atom_site_calc_flag
_atom_site_refinement_flags_posn
_atom_site_refinement_flags_adp
_atom_site_refinement_flags_occupancy
_atom_site_disorder_assembly
_atom_site_disorder_group
Ni1 Ni 0.32901(2) 0.17687(2) 0.85614(2) 0.01931(11) Uani 1 1 d . . . . .
Ni2 Ni 0.6667 0.3333 0.14187(3) 0.02916(18) Uani 1 3 d S T P . .
Br1 Br 0.72474(6) 0.27706(6) -0.00204(6) 0.0801(6) Uani 0.3333 1 d . . P A 1
Br2 Br 0.7553(3) 0.2502(3) -0.0175(3) 0.168(3) Uiso 0.1667 1 d . . P B 2
Br3 Br 0.7060(3) 0.3020(3) 0.0023(3) 0.182(3) Uiso 0.1667 1 d . . P C 3
N1 N 0.49061(9) 0.30451(9) 0.58334(9) 0.0262(6) Uani 1 1 d . . . . .
N2 N 0.51930(9) 0.17605(9) 0.40764(9) 0.0242(6) Uani 1 1 d . . . . .
O1 O 0.36889(8) 0.22585(7) 0.80693(8) 0.0253(5) Uani 1 1 d . . . . .
O2 O 0.43515(8) 0.23727(8) 0.82950(8) 0.0312(5) Uani 1 1 d . . . . .
O3 O 0.63107(8) 0.28072(8) 0.18698(9) 0.0329(5) Uani 1 1 d . . . . .
O4 O 0.56147(9) 0.25917(9) 0.16532(9) 0.0369(6) Uani 1 1 d . . . . .
C1 C 0.40901(11) 0.24052(10) 0.80008(11) 0.0240(6) Uani 1 1 d . . . . .
C2 C 0.42845(11) 0.26410(10) 0.75272(11) 0.0233(6) Uani 1 1 d . . . . .
C3 C 0.47372(11) 0.29089(11) 0.74833(12) 0.0291(7) Uani 1 1 d . . . . .
H3 H 0.4923 0.2939 0.7749 0.035 Uiso 1 1 calc R U . . .
C4 C 0.49213(12) 0.31335(12) 0.70545(12) 0.0316(7) Uani 1 1 d . . . . .
H4 H 0.5232 0.3318 0.7029 0.038 Uiso 1 1 calc R U . . .
C5 C 0.46514(11) 0.30884(11) 0.66614(11) 0.0261(7) Uani 1 1 d . . . . .
C6 C 0.41978(11) 0.28173(11) 0.67035(11) 0.0271(7) Uani 1 1 d . . . . .
H6 H 0.4012 0.2783 0.6436 0.033 Uiso 1 1 calc R U . . .
C7 C 0.40145(11) 0.25957(11) 0.71357(11) 0.0253(7) Uani 1 1 d . . . . .
H7 H 0.3704 0.2413 0.7164 0.030 Uiso 1 1 calc R U . . .
C8 C 0.48550(12) 0.33330(11) 0.61936(11) 0.0293(7) Uani 1 1 d . . . . .
H8A H 0.4666 0.3441 0.6054 0.035 Uiso 1 1 calc R U . . .
H8B H 0.5147 0.3592 0.6264 0.035 Uiso 1 1 calc R U . . .
C9 C 0.52105(12) 0.29238(12) 0.59006(12) 0.0320(8) Uani 1 1 d . . . . .
H9 H 0.5392 0.3022 0.6182 0.038 Uiso 1 1 calc R U . . .
C10 C 0.52655(11) 0.26613(12) 0.55735(12) 0.0302(7) Uani 1 1 d . . . . .
H10 H 0.5485 0.2582 0.5626 0.036 Uiso 1 1 calc R U . . .
C11 C 0.49979(10) 0.25098(10) 0.51617(11) 0.0228(6) Uani 1 1 d . . . . .
C12 C 0.46814(11) 0.26332(11) 0.51039(12) 0.0268(7) Uani 1 1 d . . . . .
H12 H 0.4490 0.2532 0.4831 0.032 Uiso 1 1 calc R U . . .
C13 C 0.46434(12) 0.29023(12) 0.54406(11) 0.0291(7) Uani 1 1 d . . . . .
H13 H 0.4428 0.2989 0.5395 0.035 Uiso 1 1 calc R U . . .
C14 C 0.50541(10) 0.22332(10) 0.47912(11) 0.0218(6) Uani 1 1 d . . . . .
C15 C 0.53948(11) 0.21358(12) 0.48275(12) 0.0294(7) Uani 1 1 d . . . . .
H15 H 0.5586 0.2235 0.5101 0.035 Uiso 1 1 calc R U . . .
C16 C 0.54539(11) 0.18980(12) 0.44710(12) 0.0305(7) Uani 1 1 d . . . . .
H16 H 0.5683 0.1829 0.4503 0.037 Uiso 1 1 calc R U . . .
C17 C 0.48579(11) 0.18424(11) 0.40314(12) 0.0272(7) Uani 1 1 d . . . . .
H17 H 0.4673 0.1740 0.3753 0.033 Uiso 1 1 calc R U . . .
C18 C 0.47804(11) 0.20726(11) 0.43846(11) 0.0258(7) Uani 1 1 d . . . . .
H18 H 0.4539 0.2123 0.4352 0.031 Uiso 1 1 calc R U . . .
C19 C 0.52800(12) 0.15244(11) 0.36784(12) 0.0292(7) Uani 1 1 d . . . . .
H19A H 0.5005 0.1247 0.3602 0.035 Uiso 1 1 calc R U . . .
H19B H 0.5503 0.1448 0.3787 0.035 Uiso 1 1 calc R U . . .
C20 C 0.54440(11) 0.18071(10) 0.32283(11) 0.0245(6) Uani 1 1 d . . . . .
C21 C 0.58853(11) 0.21331(11) 0.31839(12) 0.0280(7) Uani 1 1 d . . . . .
H21 H 0.6086 0.2179 0.3440 0.034 Uiso 1 1 calc R U . . .
C22 C 0.60334(11) 0.23907(11) 0.27688(12) 0.0274(7) Uani 1 1 d . . . . .
H22 H 0.6335 0.2611 0.2740 0.033 Uiso 1 1 calc R U . . .
C23 C 0.57410(11) 0.23277(11) 0.23943(11) 0.0263(7) Uani 1 1 d . . . . .
C24 C 0.59018(12) 0.25994(11) 0.19344(12) 0.0283(7) Uani 1 1 d . . . . .
C25 C 0.52998(12) 0.20070(12) 0.24386(12) 0.0296(7) Uani 1 1 d . . . . .
H25 H 0.5099 0.1967 0.2186 0.036 Uiso 1 1 calc R U . . .
C26 C 0.51515(11) 0.17439(12) 0.28518(12) 0.0298(7) Uani 1 1 d . . . . .
H26 H 0.4851 0.1521 0.2878 0.036 Uiso 1 1 calc R U . . .
N31 N 0.19338(9) 0.17605(9) 0.58067(9) 0.0243(6) Uani 1 1 d . . . . .
N32 N 0.31571(8) 0.32622(9) 0.39675(9) 0.0234(5) Uani 1 1 d . . . . .
O31 O 0.27739(8) 0.16463(7) 0.81342(8) 0.0268(5) Uani 1 1 d . . . . .
O32 O 0.26066(8) 0.21710(8) 0.82994(8) 0.0297(5) Uani 1 1 d . . . . .
O33 O 0.22365(8) 0.29322(8) 0.15857(8) 0.0323(5) Uani 1 1 d . . . . .
O34 O 0.20329(7) 0.33961(8) 0.18840(8) 0.0266(5) Uani 1 1 d . . . . .
C31 C 0.25986(10) 0.18741(10) 0.80387(11) 0.0219(6) Uani 1 1 d . . . . .
C32 C 0.23564(10) 0.17685(10) 0.75585(10) 0.0209(6) Uani 1 1 d . . . . .
C33 C 0.24183(10) 0.15088(10) 0.72180(11) 0.0225(6) Uani 1 1 d . . . . .
H33 H 0.2615 0.1403 0.7288 0.027 Uiso 1 1 calc R U . . .
C34 C 0.21959(11) 0.14038(10) 0.67794(11) 0.0245(6) Uani 1 1 d . . . . .
H34 H 0.2242 0.1229 0.6550 0.029 Uiso 1 1 calc R U . . .
C35 C 0.19042(11) 0.15544(11) 0.66746(11) 0.0246(6) Uani 1 1 d . . . . .
C36 C 0.18406(11) 0.18085(12) 0.70159(12) 0.0288(7) Uani 1 1 d . . . . .
H36 H 0.1639 0.1909 0.6949 0.035 Uiso 1 1 calc R U . . .
C37 C 0.20672(11) 0.19184(11) 0.74532(11) 0.0261(7) Uani 1 1 d . . . . .
H37 H 0.2024 0.2097 0.7681 0.031 Uiso 1 1 calc R U . . .
C38 C 0.16608(11) 0.14407(11) 0.61967(11) 0.0282(7) Uani 1 1 d . . . . .
H38A H 0.1586 0.1139 0.6099 0.034 Uiso 1 1 calc R U . . .
H38B H 0.1382 0.1445 0.6236 0.034 Uiso 1 1 calc R U . . .
C39 C 0.20869(12) 0.16276(11) 0.54351(12) 0.0289(7) Uani 1 1 d . . . . .
H39 H 0.2021 0.1330 0.5421 0.035 Uiso 1 1 calc R U . . .
C40 C 0.23365(11) 0.19146(11) 0.50753(11) 0.0269(7) Uani 1 1 d . . . . .
H40 H 0.2442 0.1814 0.4816 0.032 Uiso 1 1 calc R U . . .
C41 C 0.24360(10) 0.23531(11) 0.50885(11) 0.0229(6) Uani 1 1 d . . . . .
C42 C 0.22704(11) 0.24799(11) 0.54802(11) 0.0266(7) Uani 1 1 d . . . . .
H42 H 0.2331 0.2776 0.5505 0.032 Uiso 1 1 calc R U . . .
C43 C 0.20189(11) 0.21764(11) 0.58307(11) 0.0265(7) Uani 1 1 d . . . . .
H43 H 0.1905 0.2265 0.6093 0.032 Uiso 1 1 calc R U . . .
C44 C 0.26988(10) 0.26698(11) 0.47025(11) 0.0223(6) Uani 1 1 d . . . . .
C45 C 0.27848(11) 0.25280(11) 0.42646(11) 0.0267(7) Uani 1 1 d . . . . .
H45 H 0.2687 0.2225 0.4215 0.032 Uiso 1 1 calc R U . . .
C46 C 0.30134(11) 0.28321(11) 0.39019(12) 0.0277(7) Uani 1 1 d . . . . .
H46 H 0.3069 0.2734 0.3603 0.033 Uiso 1 1 calc R U . . .
C47 C 0.30887(11) 0.34088(11) 0.43911(11) 0.0272(7) Uani 1 1 d . . . . .
H47 H 0.3201 0.3715 0.4437 0.033 Uiso 1 1 calc R U . . .
C48 C 0.28591(11) 0.31198(11) 0.47586(11) 0.0275(7) Uani 1 1 d . . . . .
H48 H 0.2809 0.3228 0.5054 0.033 Uiso 1 1 calc R U . . .
C49 C 0.34017(11) 0.35811(11) 0.35673(11) 0.0265(7) Uani 1 1 d . . . . .
H49A H 0.3663 0.3558 0.3476 0.032 Uiso 1 1 calc R U . . .
H49B H 0.3506 0.3885 0.3682 0.032 Uiso 1 1 calc R U . . .
C50 C 0.31081(10) 0.34869(10) 0.31271(11) 0.0226(6) Uani 1 1 d . . . . .
C51 C 0.31319(11) 0.32470(11) 0.27401(11) 0.0269(7) Uani 1 1 d . . . . .
H51 H 0.3340 0.3149 0.2745 0.032 Uiso 1 1 calc R U . . .
C52 C 0.28518(11) 0.31490(11) 0.23438(11) 0.0252(7) Uani 1 1 d . . . . .
H52 H 0.2866 0.2981 0.2082 0.030 Uiso 1 1 calc R U . . .
C53 C 0.25506(10) 0.32977(10) 0.23310(10) 0.0206(6) Uani 1 1 d . . . . .
C54 C 0.22485(10) 0.32001(10) 0.18963(11) 0.0212(6) Uani 1 1 d . . . . .
C55 C 0.25293(10) 0.35429(10) 0.27192(11) 0.0228(6) Uani 1 1 d . . . . .
H55 H 0.2325 0.3646 0.2711 0.027 Uiso 1 1 calc R U . . .
C56 C 0.28046(10) 0.36351(10) 0.31143(11) 0.0231(6) Uani 1 1 d . . . . .
H56 H 0.2788 0.3800 0.3379 0.028 Uiso 1 1 calc R U . . .
O71 O 0.42477(9) 0.20721(9) 1.22640(9) 0.0383(6) Uani 1 1 d . . . . .
O72 O 0.37601(9) 0.22892(9) 1.24340(8) 0.0374(6) Uani 1 1 d . . . . .
O73 O 0.40183(9) 0.23104(9) 0.97916(8) 0.0422(7) Uani 1 1 d . . . . .
O74 O 0.33890(10) 0.23023(10) 0.99284(9) 0.0439(7) Uani 1 1 d . . . . .
C71 C 0.39828(12) 0.22007(11) 1.21423(12) 0.0313(8) Uani 1 1 d . . . . .
C72 C 0.39318(12) 0.22583(11) 1.16031(12) 0.0310(7) Uani 1 1 d . . . . .
C73 C 0.42395(13) 0.22694(11) 1.12744(12) 0.0327(8) Uani 1 1 d . . . . .
H73 H 0.4492 0.2262 1.1387 0.039 Uiso 1 1 calc R U . . .
C74 C 0.41740(13) 0.22919(11) 1.07793(12) 0.0314(8) Uani 1 1 d . . . . .
H74 H 0.4384 0.2300 1.0555 0.038 Uiso 1 1 calc R U . . .
C75 C 0.38087(12) 0.23028(11) 1.06080(11) 0.0304(8) Uani 1 1 d . . . . .
C76 C 0.35094(13) 0.23068(13) 1.09384(12) 0.0386(9) Uani 1 1 d . . . . .
H76 H 0.3261 0.2322 1.0826 0.046 Uiso 1 1 calc R U . . .
C77 C 0.35758(13) 0.22888(13) 1.14331(12) 0.0381(9) Uani 1 1 d . . . . .
H77 H 0.3375 0.2298 1.1658 0.046 Uiso 1 1 calc R U . . .
C78 C 0.37309(13) 0.23067(11) 1.00681(12) 0.0319(8) Uani 1 1 d . . . . .
O1W O 0.38227(8) 0.18614(8) 0.89680(8) 0.0266(5) Uani 1 1 d . . . . .
H1WA H 0.3802 0.1618 0.9037 0.040 Uiso 1 1 d R U . . .
H1WB H 0.3840 0.1993 0.9229 0.040 Uiso 1 1 d R U . . .
O2W O 0.28505(7) 0.12488(7) 0.90067(7) 0.0245(5) Uani 1 1 d . . . . .
H2WA H 0.2945 0.1279 0.9292 0.037 Uiso 1 1 d R U . . .
H2WB H 0.2810 0.1006 0.8905 0.037 Uiso 1 1 d R U . . .
O3W O 0.32289(7) 0.22324(7) 0.89679(7) 0.0249(5) Uani 1 1 d . . . . .
H3WA H 0.3237 0.2191 0.9267 0.037 Uiso 1 1 d R U . . .
H3WB H 0.2990 0.2225 0.8910 0.037 Uiso 1 1 d R U . . .
O4W O 0.68261(9) 0.29298(9) 0.10084(9) 0.0387(6) Uani 1 1 d . . . . .
H4WA H 0.7052 0.2944 0.1132 0.058 Uiso 1 1 d R U . . .
H4WB H 0.6906 0.2995 0.0718 0.058 Uiso 1 1 d R U . . .
O5W O 0.41760(11) 0.16776(12) 1.31824(10) 0.0608(9) Uani 1 1 d G . . . .
H5WA H 0.3924 0.1459 1.3231 0.091 Uiso 1 1 d R U . . .
H5WB H 0.4175 0.1804 1.2924 0.091 Uiso 1 1 d R U . . .
O6W O 0.0843(4) 0.1623(4) 0.5585(4) 0.110(4) Uiso 0.5 1 d . . P D 1
O6W' O 0.0952(3) 0.1528(3) 0.5448(3) 0.084(3) Uiso 0.5 1 d . . P E 2
O7W O 0.09771(17) 0.07035(18) 0.52373(18) 0.0668(13) Uiso 0.75 1 d . . P F 1
O7W' O 0.0880(6) 0.0408(6) 0.5202(6) 0.079(4) Uiso 0.25 1 d . . P G 2
O8W O 0.26596(12) 0.02218(12) 0.99053(12) 0.0623(9) Uani 1 1 d . . . . .
H8WA H 0.2699 0.0365 1.0163 0.093 Uiso 1 1 d R U . . .
H8WB H 0.2458 -0.0040 0.9948 0.093 Uiso 1 1 d R U . . .
O9W O 0.30795(9) 0.11329(9) 0.99184(8) 0.0405(6) Uani 1 1 d . . . . .
H9WA H 0.3351 0.1313 0.9900 0.061 Uiso 1 1 d R U . . .
H9WB H 0.2996 0.1118 1.0207 0.061 Uiso 1 1 d R U . . .
O10W O 0.41166(11) 0.32043(10) 1.24273(10) 0.0535(8) Uani 1 1 d G . . . .
H10A H 0.4210 0.3325 1.2156 0.080 Uiso 1 1 d R U . . .
H10B H 0.3995 0.2929 1.2398 0.080 Uiso 1 1 d R U . . .
O11W O 0.26939(9) 0.19076(10) 0.33713(9) 0.0440(7) Uani 1 1 d G . . . .
H11A H 0.2519 0.1969 0.3513 0.066 Uiso 1 1 d R U . . .
H11B H 0.2575 0.1633 0.3343 0.066 Uiso 1 1 d R U . . .
O12W O 0.28978(10) 0.21929(9) 0.24522(9) 0.0431(7) Uani 1 1 d . . . . .
H12A H 0.2821 0.2098 0.2736 0.065 Uiso 1 1 d R U . . .
H12B H 0.3101 0.2148 0.2362 0.065 Uiso 1 1 d R U . . .
O13W O 0.23869(10) 0.19056(9) 0.16359(9) 0.0433(7) Uani 1 1 d . . . . .
H13A H 0.2375 0.1689 0.1492 0.065 Uiso 1 1 d R U . . .
H13B H 0.2484 0.2121 0.1446 0.065 Uiso 1 1 d R U . . .
O14W O 0.26961(9) 0.26349(9) 0.10488(10) 0.0423(6) Uani 1 1 d . . . . .
H14A H 0.2631 0.2622 0.0754 0.064 Uiso 1 1 d R U . . .
H14B H 0.2581 0.2758 0.1204 0.064 Uiso 1 1 d R U . . .
O15W O 0.7516(3) 0.3745(3) -0.0382(3) 0.181(3) Uiso 1 1 d . . . . .

loop_
_atom_site_aniso_label
_atom_site_aniso_U_11
_atom_site_aniso_U_22
_atom_site_aniso_U_33
_atom_site_aniso_U_23
_atom_site_aniso_U_13
_atom_site_aniso_U_12
Ni1 0.0259(2) 0.0205(2) 0.01293(18) -0.00020(14) 0.00003(14) 0.01258(17)
Ni2 0.0339(3) 0.0339(3) 0.0198(3) 0.000 0.000 0.01693(13)
Br1 0.0616(10) 0.0683(11) 0.0616(10) -0.0094(8) 0.0060(8) -0.0041(8)
N1 0.0305(15) 0.0254(14) 0.0192(13) 0.0036(11) 0.0049(11) 0.0113(12)
N2 0.0266(14) 0.0254(14) 0.0195(13) 0.0022(10) 0.0034(10) 0.0122(12)
O1 0.0321(12) 0.0246(11) 0.0204(11) 0.0033(9) 0.0050(9) 0.0150(10)
O2 0.0362(13) 0.0382(14) 0.0232(11) 0.0029(10) 0.0030(10) 0.0215(12)
O3 0.0350(14) 0.0347(13) 0.0292(12) 0.0040(10) 0.0045(10) 0.0177(11)
O4 0.0421(15) 0.0468(16) 0.0287(13) 0.0027(11) 0.0006(11) 0.0273(13)
C1 0.0359(18) 0.0206(15) 0.0198(14) -0.0020(12) 0.0030(13) 0.0174(14)
C2 0.0316(17) 0.0221(15) 0.0189(14) -0.0011(12) 0.0042(12) 0.0155(13)
C3 0.0296(17) 0.0310(18) 0.0226(16) -0.0007(13) 0.0002(13) 0.0120(15)
C4 0.0288(18) 0.0320(18) 0.0260(17) -0.0005(14) 0.0034(14) 0.0091(15)
C5 0.0359(18) 0.0241(16) 0.0205(15) 0.0007(12) 0.0047(13) 0.0168(14)
C6 0.0353(18) 0.0317(17) 0.0190(15) 0.0003(13) 0.0002(13) 0.0203(15)
C7 0.0274(16) 0.0266(16) 0.0234(15) 0.0006(12) 0.0057(13) 0.0146(14)
C8 0.0391(19) 0.0244(16) 0.0230(16) 0.0004(13) 0.0057(14) 0.0147(15)
C9 0.0294(18) 0.043(2) 0.0212(16) -0.0049(14) -0.0022(13) 0.0158(16)
C10 0.0264(17) 0.041(2) 0.0254(16) -0.0024(14) -0.0007(13) 0.0186(16)
C11 0.0221(15) 0.0210(15) 0.0187(14) 0.0040(11) 0.0036(11) 0.0059(12)
C12 0.0273(17) 0.0300(17) 0.0220(15) 0.0009(13) -0.0015(13) 0.0133(14)
C13 0.0335(18) 0.0338(18) 0.0227(16) 0.0019(13) 0.0031(13) 0.0188(15)
C14 0.0185(14) 0.0237(15) 0.0197(14) 0.0040(12) 0.0036(11) 0.0078(12)
C15 0.0283(17) 0.0372(19) 0.0238(16) -0.0016(14) -0.0034(13) 0.0171(15)
C16 0.0291(17) 0.0354(19) 0.0302(17) -0.0004(14) -0.0021(14) 0.0186(15)
C17 0.0262(16) 0.0303(17) 0.0216(15) -0.0005(13) -0.0014(12) 0.0115(14)
C18 0.0233(16) 0.0321(17) 0.0234(15) -0.0003(13) -0.0010(12) 0.0148(14)
C19 0.0357(19) 0.0272(17) 0.0262(16) -0.0028(13) 0.0020(14) 0.0168(15)
C20 0.0293(17) 0.0234(15) 0.0229(15) -0.0033(12) 0.0032(12) 0.0148(14)
C21 0.0307(17) 0.0326(18) 0.0243(16) -0.0053(13) -0.0029(13) 0.0184(15)
C22 0.0254(16) 0.0300(17) 0.0277(16) -0.0034(13) 0.0029(13) 0.0144(14)
C23 0.0338(18) 0.0264(16) 0.0236(16) -0.0040(13) 0.0041(13) 0.0186(14)
C24 0.0387(19) 0.0267(17) 0.0238(16) -0.0034(13) 0.0026(14) 0.0195(15)
C25 0.0329(18) 0.0336(18) 0.0229(16) -0.0059(13) -0.0017(13) 0.0170(15)
C26 0.0278(17) 0.0321(18) 0.0272(17) -0.0024(14) 0.0035(13) 0.0133(15)
N31 0.0284(14) 0.0311(14) 0.0178(12) -0.0015(11) -0.0049(10) 0.0183(12)
N32 0.0203(13) 0.0305(14) 0.0210(13) 0.0024(11) -0.0030(10) 0.0139(11)
O31 0.0338(13) 0.0252(12) 0.0226(11) -0.0008(9) -0.0068(9) 0.0158(10)
O32 0.0348(13) 0.0350(13) 0.0228(11) -0.0031(10) 0.0003(10) 0.0201(11)
O33 0.0397(14) 0.0453(15) 0.0224(11) -0.0096(10) -0.0078(10) 0.0291(12)
O34 0.0287(12) 0.0337(13) 0.0221(11) -0.0039(9) -0.0061(9) 0.0192(10)
C31 0.0202(14) 0.0233(15) 0.0180(14) 0.0042(12) 0.0044(11) 0.0076(12)
C32 0.0235(15) 0.0216(15) 0.0158(13) 0.0041(11) 0.0020(11) 0.0099(12)
C33 0.0272(16) 0.0233(15) 0.0192(14) 0.0045(12) 0.0019(12) 0.0143(13)
C34 0.0321(17) 0.0223(15) 0.0206(15) 0.0003(12) 0.0033(13) 0.0146(14)
C35 0.0271(16) 0.0263(16) 0.0178(14) 0.0028(12) -0.0001(12) 0.0113(14)
C36 0.0324(18) 0.0354(18) 0.0269(16) 0.0009(14) -0.0008(14) 0.0232(16)
C37 0.0317(17) 0.0313(17) 0.0215(15) -0.0007(13) 0.0012(13) 0.0205(15)
C38 0.0300(17) 0.0307(17) 0.0214(15) -0.0006(13) -0.0023(13) 0.0133(15)
C39 0.0371(19) 0.0302(17) 0.0263(16) -0.0033(13) -0.0025(14) 0.0221(16)
C40 0.0345(18) 0.0326(18) 0.0230(15) -0.0027(13) 0.0008(13) 0.0238(15)
C41 0.0268(16) 0.0326(17) 0.0177(14) -0.0018(12) -0.0055(12) 0.0211(14)
C42 0.0369(18) 0.0305(17) 0.0214(15) -0.0026(13) -0.0038(13) 0.0237(15)
C43 0.0355(18) 0.0348(18) 0.0173(14) -0.0010(13) -0.0016(13) 0.0238(16)
C44 0.0225(15) 0.0322(17) 0.0194(14) -0.0009(12) -0.0041(12) 0.0192(14)
C45 0.0301(17) 0.0307(17) 0.0234(15) -0.0032(13) -0.0022(13) 0.0182(15)
C46 0.0299(17) 0.0350(18) 0.0210(15) -0.0027(13) -0.0008(13) 0.0184(15)
C47 0.0348(18) 0.0295(17) 0.0225(15) -0.0034(13) -0.0040(13) 0.0202(15)
C48 0.0365(18) 0.0320(18) 0.0215(15) -0.0024(13) 0.0019(13) 0.0228(15)
C49 0.0228(16) 0.0342(18) 0.0211(15) 0.0034(13) -0.0008(12) 0.0132(14)
C50 0.0209(15) 0.0261(16) 0.0204(14) 0.0037(12) 0.0012(12) 0.0114(13)
C51 0.0274(16) 0.0371(18) 0.0231(15) 0.0016(13) -0.0005(13) 0.0215(15)
C52 0.0283(16) 0.0310(17) 0.0197(14) -0.0009(13) 0.0015(12) 0.0173(14)
C53 0.0200(14) 0.0228(15) 0.0177(14) 0.0042(11) 0.0015(11) 0.0097(12)
C54 0.0210(15) 0.0252(15) 0.0181(14) 0.0040(12) 0.0028(11) 0.0119(13)
C55 0.0234(15) 0.0257(16) 0.0223(15) 0.0022(12) 0.0013(12) 0.0146(13)
C56 0.0266(16) 0.0238(15) 0.0195(14) 0.0004(12) 0.0007(12) 0.0129(13)
O71 0.0481(16) 0.0411(15) 0.0251(12) -0.0009(11) -0.0053(11) 0.0220(13)
O72 0.0507(16) 0.0441(15) 0.0186(11) -0.0004(10) 0.0020(11) 0.0246(13)
O73 0.0503(17) 0.0413(15) 0.0184(12) -0.0020(10) 0.0066(11) 0.0106(13)
O74 0.0654(19) 0.0517(17) 0.0196(12) 0.0000(11) -0.0017(12) 0.0332(16)
C71 0.0382(19) 0.0261(17) 0.0213(16) 0.0004(13) -0.0005(14) 0.0100(15)
C72 0.043(2) 0.0269(17) 0.0194(15) -0.0008(13) -0.0002(14) 0.0148(16)
C73 0.043(2) 0.0275(17) 0.0250(16) 0.0017(13) 0.0005(15) 0.0162(16)
C74 0.048(2) 0.0225(16) 0.0224(16) 0.0024(13) 0.0079(15) 0.0164(16)
C75 0.045(2) 0.0213(16) 0.0173(15) 0.0009(12) 0.0038(14) 0.0110(15)
C76 0.045(2) 0.046(2) 0.0211(17) 0.0020(15) 0.0006(15) 0.0197(19)
C77 0.044(2) 0.050(2) 0.0211(16) 0.0022(15) 0.0044(15) 0.0238(19)
C78 0.046(2) 0.0223(16) 0.0213(16) -0.0010(13) -0.0010(15) 0.0127(16)
O1W 0.0347(13) 0.0276(12) 0.0206(11) -0.0024(9) -0.0044(9) 0.0180(11)
O2W 0.0312(12) 0.0273(12) 0.0170(10) -0.0014(9) -0.0024(9) 0.0160(10)
O3W 0.0297(12) 0.0292(12) 0.0183(10) -0.0006(9) 0.0003(9) 0.0166(10)
O4W 0.0418(15) 0.0459(16) 0.0253(12) -0.0032(11) 0.0015(11) 0.0197(13)
O5W 0.0516(19) 0.094(3) 0.0370(16) 0.0160(16) -0.0048(14) 0.0366(19)
O8W 0.075(2) 0.072(2) 0.0516(19) -0.0019(16) 0.0019(17) 0.046(2)
O9W 0.0424(15) 0.0578(18) 0.0184(11) 0.0033(11) 0.0001(10) 0.0229(14)
O10W 0.078(2) 0.0360(15) 0.0377(15) 0.0081(12) 0.0147(15) 0.0218(16)
O11W 0.0493(17) 0.0564(18) 0.0335(14) -0.0053(13) -0.0021(12) 0.0318(15)
O12W 0.0575(18) 0.0512(17) 0.0289(13) 0.0040(12) 0.0070(12) 0.0333(15)
O13W 0.0568(18) 0.0457(16) 0.0369(14) 0.0058(12) 0.0023(13) 0.0327(15)
O14W 0.0507(17) 0.0460(16) 0.0364(14) 0.0042(12) 0.0101(12) 0.0288(14)

loop_
_atom_type_symbol
_atom_type_description
_atom_type_scat_dispersion_real
_atom_type_scat_dispersion_imag
_atom_type_scat_source
C C 0.0033 0.0016 'International Tables Vol C Tables 4.2.6.8 and 6.1.1.4'
H H 0.0000 0.0000 'International Tables Vol C Tables 4.2.6.8 and 6.1.1.4'
N N 0.0061 0.0033 'International Tables Vol C Tables 4.2.6.8 and 6.1.1.4'
O O 0.0106 0.0060 'International Tables Vol C Tables 4.2.6.8 and 6.1.1.4'
Ni Ni 0.3393 1.1124 'International Tables Vol C Tables 4.2.6.8 and 6.1.1.4'
Br Br -0.2901 2.4595 'International Tables Vol C Tables 4.2.6.8 and 6.1.1.4'

loop_
_geom_angle_atom_site_label_1
_geom_angle_atom_site_label_2
_geom_angle_atom_site_label_3
_geom_angle
_geom_angle_site_symmetry_1
_geom_angle_site_symmetry_3
O31 Ni1 O34 87.53(9) . 11_556
O31 Ni1 O1W 175.86(9) . .
O34 Ni1 O1W 88.35(9) 11_556 .
O31 Ni1 O3W 92.82(9) . .
O34 Ni1 O3W 174.09(9) 11_556 .
O1W Ni1 O3W 91.31(9) . .
O31 Ni1 O1 87.47(9) . .
O34 Ni1 O1 84.35(9) 11_556 .
O1W Ni1 O1 92.45(9) . .
O3W Ni1 O1 89.77(9) . .
O31 Ni1 O2W 88.05(9) . .
O34 Ni1 O2W 93.29(9) 11_556 .
O1W Ni1 O2W 91.86(9) . .
O3W Ni1 O2W 92.62(9) . .
O1 Ni1 O2W 175.02(9) . .
O3 Ni2 O3 87.03(10) . 2_655
O3 Ni2 O3 87.02(10) . 3_665
O3 Ni2 O3 87.03(10) 2_655 3_665
O3 Ni2 O4W 88.17(10) . .
O3 Ni2 O4W 91.09(10) 2_655 .
O3 Ni2 O4W 174.92(10) 3_665 .
O3 Ni2 O4W 174.93(11) . 2_655
O3 Ni2 O4W 88.17(10) 2_655 2_655
O3 Ni2 O4W 91.09(10) 3_665 2_655
O4W Ni2 O4W 93.56(10) . 2_655
O3 Ni2 O4W 91.10(10) . 3_665
O3 Ni2 O4W 174.93(10) 2_655 3_665
O3 Ni2 O4W 88.17(10) 3_665 3_665
O4W Ni2 O4W 93.56(10) . 3_665
O4W Ni2 O4W 93.55(10) 2_655 3_665
C9 N1 C13 119.8(3) . .
C9 N1 C8 120.4(3) . .
C13 N1 C8 119.8(3) . .
C16 N2 C17 120.4(3) . .
C16 N2 C19 120.1(3) . .
C17 N2 C19 119.4(3) . .
C1 O1 Ni1 126.3(2) . .
C24 O3 Ni2 127.8(2) . .
O1 C1 O2 125.6(3) . .
O1 C1 C2 117.6(3) . .
O2 C1 C2 116.9(3) . .
C3 C2 C7 119.5(3) . .
C3 C2 C1 119.7(3) . .
C7 C2 C1 120.8(3) . .
C2 C3 C4 120.6(3) . .
C3 C4 C5 120.1(3) . .
C6 C5 C4 119.5(3) . .
C6 C5 C8 120.8(3) . .
C4 C5 C8 119.8(3) . .
C5 C6 C7 120.3(3) . .
C2 C7 C6 120.2(3) . .
N1 C8 C5 111.5(3) . .
N1 C9 C10 121.5(3) . .
C9 C10 C11 119.8(3) . .
C12 C11 C10 117.7(3) . .
C12 C11 C14 120.8(3) . .
C10 C11 C14 121.5(3) . .
C13 C12 C11 120.2(3) . .
N1 C13 C12 121.0(3) . .
C18 C14 C15 117.2(3) . .
C18 C14 C11 121.7(3) . .
C15 C14 C11 121.1(3) . .
C16 C15 C14 120.3(3) . .
N2 C16 C15 121.0(3) . .
N2 C17 C18 120.6(3) . .
C17 C18 C14 120.5(3) . .
N2 C19 C20 110.8(3) . .
C21 C20 C26 119.4(3) . .
C21 C20 C19 120.8(3) . .
C26 C20 C19 119.9(3) . .
C22 C21 C20 120.4(3) . .
C21 C22 C23 120.1(3) . .
C25 C23 C22 119.7(3) . .
C25 C23 C24 119.7(3) . .
C22 C23 C24 120.5(3) . .
O3 C24 O4 126.4(3) . .
O3 C24 C23 116.2(3) . .
O4 C24 C23 117.3(3) . .
C23 C25 C26 120.2(3) . .
C25 C26 C20 120.1(3) . .
C43 N31 C39 120.4(3) . .
C43 N31 C38 119.4(3) . .
C39 N31 C38 120.2(3) . .
C46 N32 C47 120.5(3) . .
C46 N32 C49 119.5(3) . .
C47 N32 C49 120.0(3) . .
C31 O31 Ni1 131.3(2) . .
C54 O34 Ni1 129.1(2) . 12_556
O32 C31 O31 126.4(3) . .
O32 C31 C32 118.7(3) . .
O31 C31 C32 114.9(3) . .
C37 C32 C33 119.2(3) . .
C37 C32 C31 121.1(3) . .
C33 C32 C31 119.7(3) . .
C34 C33 C32 120.6(3) . .
C33 C34 C35 120.1(3) . .
C36 C35 C34 119.0(3) . .
C36 C35 C38 120.7(3) . .
C34 C35 C38 120.3(3) . .
C37 C36 C35 120.9(3) . .
C32 C37 C36 120.2(3) . .
N31 C38 C35 111.2(3) . .
N31 C39 C40 121.1(3) . .
C39 C40 C41 120.4(3) . .
C40 C41 C42 117.0(3) . .
C40 C41 C44 121.7(3) . .
C42 C41 C44 121.2(3) . .
C43 C42 C41 120.1(3) . .
N31 C43 C42 121.0(3) . .
C48 C44 C45 117.6(3) . .
C48 C44 C41 121.1(3) . .
C45 C44 C41 121.3(3) . .
C46 C45 C44 119.7(3) . .
N32 C46 C45 121.0(3) . .
N32 C47 C48 120.7(3) . .
C47 C48 C44 120.6(3) . .
N32 C49 C50 110.7(3) . .
C51 C50 C56 119.6(3) . .
C51 C50 C49 120.5(3) . .
C56 C50 C49 119.9(3) . .
C50 C51 C52 120.3(3) . .
C53 C52 C51 120.1(3) . .
C52 C53 C55 119.6(3) . .
C52 C53 C54 120.6(3) . .
C55 C53 C54 119.8(3) . .
O34 C54 O33 126.1(3) . .
O34 C54 C53 116.2(3) . .
O33 C54 C53 117.7(3) . .
C56 C55 C53 120.1(3) . .
C55 C56 C50 120.3(3) . .
O72 C71 O71 125.0(3) . .
O72 C71 C72 117.5(3) . .
O71 C71 C72 117.6(3) . .
C77 C72 C73 119.5(3) . .
C77 C72 C71 120.7(3) . .
C73 C72 C71 119.8(3) . .
C74 C73 C72 119.4(4) . .
C75 C74 C73 121.1(3) . .
C74 C75 C76 119.3(3) . .
C74 C75 C78 120.6(3) . .
C76 C75 C78 120.1(3) . .
C77 C76 C75 119.8(4) . .
C72 C77 C76 120.8(3) . .
O74 C78 O73 124.8(3) . .
O74 C78 C75 118.5(3) . .
O73 C78 C75 116.7(3) . .

loop_
_geom_bond_atom_site_label_1
_geom_bond_atom_site_label_2
_geom_bond_distance
_geom_bond_site_symmetry_2
Ni1 O31 2.016(2) .
Ni1 O34 2.047(2) 11_556
Ni1 O1W 2.059(2) .
Ni1 O3W 2.071(2) .
Ni1 O1 2.083(2) .
Ni1 O2W 2.096(2) .
Ni2 O3 2.049(2) .
Ni2 O3 2.050(2) 2_655
Ni2 O3 2.049(2) 3_665
Ni2 O4W 2.093(3) .
Ni2 O4W 2.093(3) 2_655
Ni2 O4W 2.093(3) 3_665
N1 C9 1.344(5) .
N1 C13 1.345(4) .
N1 C8 1.489(4) .
N2 C16 1.346(4) .
N2 C17 1.347(4) .
N2 C19 1.494(4) .
O1 C1 1.246(4) .
O2 C1 1.270(4) .
O3 C24 1.253(4) .
O4 C24 1.260(4) .
C1 C2 1.513(4) .
C2 C3 1.386(5) .
C2 C7 1.391(5) .
C3 C4 1.387(5) .
C4 C5 1.394(5) .
C5 C6 1.390(5) .
C5 C8 1.515(4) .
C6 C7 1.391(4) .
C9 C10 1.369(5) .
C10 C11 1.397(4) .
C11 C12 1.386(5) .
C11 C14 1.487(4) .
C12 C13 1.376(5) .
C14 C18 1.397(4) .
C14 C15 1.399(4) .
C15 C16 1.370(5) .
C17 C18 1.375(5) .
C19 C20 1.511(5) .
C20 C21 1.394(5) .
C20 C26 1.396(5) .
C21 C22 1.387(5) .
C22 C23 1.392(5) .
C23 C25 1.389(5) .
C23 C24 1.515(5) .
C25 C26 1.392(5) .
N31 C43 1.335(4) .
N31 C39 1.343(4) .
N31 C38 1.502(4) .
N32 C46 1.341(4) .
N32 C47 1.344(4) .
N32 C49 1.497(4) .
O31 C31 1.255(4) .
O32 C31 1.253(4) .
O33 C54 1.256(4) .
O34 C54 1.250(4) .
O34 Ni1 2.047(2) 12_556
C31 C32 1.515(4) .
C32 C37 1.385(4) .
C32 C33 1.397(4) .
C33 C34 1.385(4) .
C34 C35 1.395(5) .
C35 C36 1.388(5) .
C35 C38 1.510(4) .
C36 C37 1.388(5) .
C39 C40 1.371(5) .
C40 C41 1.396(4) .
C41 C42 1.399(4) .
C41 C44 1.480(4) .
C42 C43 1.380(5) .
C44 C48 1.393(5) .
C44 C45 1.394(4) .
C45 C46 1.387(5) .
C47 C48 1.372(5) .
C49 C50 1.517(4) .
C50 C51 1.386(4) .
C50 C56 1.398(4) .
C51 C52 1.392(4) .
C52 C53 1.391(4) .
C53 C55 1.397(4) .
C53 C54 1.520(4) .
C55 C56 1.382(4) .
O71 C71 1.263(4) .
O72 C71 1.262(4) .
O73 C78 1.258(4) .
O74 C78 1.251(5) .
C71 C72 1.522(5) .
C72 C77 1.386(5) .
C72 C73 1.394(5) .
C73 C74 1.393(5) .
C74 C75 1.383(5) .
C75 C76 1.394(5) .
C75 C78 1.514(4) .
C76 C77 1.390(5) .
